data_4033701
loop_
_publ_author_name
'Kaleta, Ji\<r\'i'
'Ron\<cevi\'c, Igor'
'C\'isa\<rov\'a, Ivana'
'Dra\<c\'insk\'y, Martin'
'\<Sol\'inov\'a, Veronika'
'Ka\<si\<cka, V\'aclav'
'Michl, Josef'

_publ_section_title
;
 Bridge-Chlorinated Bicyclo[1.1.1]pentane-1,3-dicarboxylic Acids.
;
_journal_issue 5
_journal_name_full 'The Journal of organic chemistry'
_journal_page_first 2448
_journal_page_last 2461
_journal_paper_doi 10.1021/acs.joc.8b02780
_journal_volume 84
_journal_year 2019
_chemical_compound_source 'Synthesized by Dr. Jiri Kaleta'
_chemical_formula_moiety 'C7 H5 Cl3 O4'
_chemical_formula_sum 'C7 H5 Cl3 O4'
_chemical_formula_weight 259.46
_space_group_crystal_system triclinic
_space_group_IT_number 2
_space_group_name_Hall '-P 1'
_space_group_name_H-M_alt 'P -1'
_atom_sites_solution_hydrogens difmap
_audit_creation_method SHELXL-2018/1
_cell_angle_alpha 102.337(3)
_cell_angle_beta 112.745(3)
_cell_angle_gamma 95.285(3)
_cell_formula_units_Z 1
_cell_length_a 5.8299(5)
_cell_length_b 6.6662(6)
_cell_length_c 7.1505(6)
_cell_measurement_reflns_used 3767
_cell_measurement_temperature 150(2)
_cell_measurement_theta_max 27.5573
_cell_measurement_theta_min 3.1887
_cell_volume 245.61(4)
_computing_cell_refinement 'SAINT V8.38A (Bruker AXS Inc., 2017)'
_computing_data_collection 'Bruker Instrument Service vV6.2.9'
_computing_data_reduction 'SAINT V8.38A (Bruker AXS Inc., 2017)'
_computing_structure_refinement 'SHELXL-2018/1 (Sheldrick, 2018)'
_computing_structure_solution 'SHELXT 2014/5 (Sheldrick, 2014)'
_diffrn_ambient_temperature 150(2)
_diffrn_measured_fraction_theta_full 0.995
_diffrn_measured_fraction_theta_max 0.996
_diffrn_measurement_device_type 'Bruker D8 VENTURE Kappa Duo PHOTON 100 CMOS'
_diffrn_measurement_method '\f and \w scans'
_diffrn_radiation_monochromator 'Quazar Mo multilayer optic'
_diffrn_radiation_type MoK\a
_diffrn_radiation_wavelength 0.71073
_diffrn_reflns_av_R_equivalents 0.0169
_diffrn_reflns_av_unetI/netI 0.0179
_diffrn_reflns_Laue_measured_fraction_full 0.995
_diffrn_reflns_Laue_measured_fraction_max 0.996
_diffrn_reflns_limit_h_max 5
_diffrn_reflns_limit_h_min -7
_diffrn_reflns_limit_k_max 8
_diffrn_reflns_limit_k_min -8
_diffrn_reflns_limit_l_max 9
_diffrn_reflns_limit_l_min -8
_diffrn_reflns_number 3956
_diffrn_reflns_point_group_measured_fraction_full 0.995
_diffrn_reflns_point_group_measured_fraction_max 0.996
_diffrn_reflns_theta_full 25.242
_diffrn_reflns_theta_max 27.616
_diffrn_reflns_theta_min 3.189
_diffrn_source 'I\mS  micro-focus sealed tube'
_exptl_absorpt_coefficient_mu 0.915
_exptl_absorpt_correction_T_max 0.94
_exptl_absorpt_correction_T_min 0.84
_exptl_absorpt_correction_type multi-scan
_exptl_absorpt_process_details
;
SADABS-2016/2 - Bruker AXS area detector scaling and absorption correction
;
_exptl_crystal_colour colourless
_exptl_crystal_density_diffrn 1.754
_exptl_crystal_description prism
_exptl_crystal_F_000 130
_exptl_crystal_size_max 0.365
_exptl_crystal_size_mid 0.161
_exptl_crystal_size_min 0.067
_refine_diff_density_max 0.537
_refine_diff_density_min -0.338
_refine_diff_density_rms 0.054
_refine_ls_extinction_method none
_refine_ls_goodness_of_fit_ref 1.062
_refine_ls_hydrogen_treatment constr
_refine_ls_matrix_type full
_refine_ls_number_parameters 84
_refine_ls_number_reflns 1134
_refine_ls_number_restraints 1
_refine_ls_restrained_S_all 1.061
_refine_ls_R_factor_all 0.0402
_refine_ls_R_factor_gt 0.0372
_refine_ls_shift/su_max 0.000
_refine_ls_shift/su_mean 0.000
_refine_ls_structure_factor_coef Fsqd
_refine_ls_weighting_details 'w=1/[\s^2^(Fo^2^)+(0.0405P)^2^+0.1956P] where P=(Fo^2^+2Fc^2^)/3'
_refine_ls_weighting_scheme calc
_refine_ls_wR_factor_gt 0.0920
_refine_ls_wR_factor_ref 0.0939
_reflns_Friedel_coverage 0.000
_reflns_number_gt 1047
_reflns_number_total 1134
_reflns_threshold_expression 'I > 2\s(I)'
_cod_data_source_file jo8b02780_si_004.cif
_cod_data_source_block JK771
_cod_database_code 4033701
_shelx_shelxl_version_number 2018/1
_shelx_space_group_comment
;
The symmetry employed for this shelxl refinement is uniquely defined
by the following loop, which should always be used as a source of
symmetry information in preference to the above space-group names.
They are only intended as comments.
;
_shelx_estimated_absorpt_t_min 0.731
_shelx_estimated_absorpt_t_max 0.941

loop_
_space_group_symop_operation_xyz
'x, y, z'
'-x, -y, -z'

loop_
_atom_site_label
_atom_site_type_symbol
_atom_site_fract_x
_atom_site_fract_y
_atom_site_fract_z
_atom_site_U_iso_or_equiv
_atom_site_adp_type
_atom_site_occupancy
_atom_site_site_symmetry_order
_atom_site_calc_flag
_atom_site_refinement_flags_posn
_atom_site_refinement_flags_adp
_atom_site_refinement_flags_occupancy
Cl1 Cl 0.27789(14) 0.21571(9) 0.61707(11) 0.0463(2) Uani 0.8277(15) 1 d . . P
Cl2 Cl 0.79869(16) 0.32666(14) 0.77465(12) 0.0490(3) Uani 0.6723(15) 1 d . . P
O1 O 0.7257(2) 0.8852(2) 0.9109(2) 0.0409(4) Uani 1 1 d . . .
H1 H 0.718826 1.000858 1.004528 0.049 Uiso 1 1 d R U .
O2 O 0.3072(2) 0.8009(2) 0.8052(2) 0.0364(4) Uani 1 1 d . . .
C1 C 0.5013(3) 0.6062(3) 0.6118(3) 0.0248(4) Uani 1 1 d . . .
C2 C 0.5175(6) 0.3849(5) 0.5966(5) 0.0226(6) Uani 0.5 1 d . . P
C4 C 0.6926(6) 0.6123(5) 0.5007(5) 0.0252(7) Uani 0.5 1 d . . P
H4 H 0.862732 0.590714 0.592742 0.030 Uiso 0.5 1 d R U P
C5 C 0.2803(6) 0.5285(5) 0.3741(5) 0.0238(7) Uani 0.5 1 d . . P
H5A H 0.115746 0.454107 0.357570 0.029 Uiso 0.5 1 d R U P
H5AB H 0.262407 0.629126 0.287958 0.029 Uiso 0.5 1 d R U P
C6 C 0.5017(3) 0.7755(2) 0.7872(2) 0.0225(3) Uani 1 1 d . . .

loop_
_atom_site_aniso_label
_atom_site_aniso_U_11
_atom_site_aniso_U_22
_atom_site_aniso_U_33
_atom_site_aniso_U_23
_atom_site_aniso_U_13
_atom_site_aniso_U_12
Cl1 0.0595(4) 0.0315(3) 0.0513(4) -0.0032(3) 0.0376(3) -0.0073(3)
Cl2 0.0533(5) 0.0497(5) 0.0328(4) 0.0004(3) 0.0077(3) 0.0289(4)
O1 0.0246(7) 0.0387(8) 0.0384(7) -0.0254(6) 0.0116(6) 0.0001(5)
O2 0.0258(6) 0.0354(7) 0.0342(7) -0.0190(6) 0.0142(5) 0.0011(5)
C1 0.0216(8) 0.0210(8) 0.0235(8) -0.0110(6) 0.0105(6) 0.0007(6)
C2 0.0244(16) 0.0180(14) 0.0217(14) -0.0033(11) 0.0104(13) 0.0033(12)
C4 0.0271(17) 0.0192(15) 0.0237(15) -0.0090(12) 0.0135(13) -0.0005(12)
C5 0.0240(15) 0.0217(15) 0.0188(14) -0.0060(12) 0.0072(12) 0.0072(12)
C6 0.0238(8) 0.0182(7) 0.0203(7) -0.0062(6) 0.0101(6) 0.0022(6)

loop_
_atom_type_symbol
_atom_type_description
_atom_type_scat_dispersion_real
_atom_type_scat_dispersion_imag
_atom_type_scat_source
C C 0.0033 0.0016 'International Tables Vol C Tables 4.2.6.8 and 6.1.1.4'
H H 0.0000 0.0000 'International Tables Vol C Tables 4.2.6.8 and 6.1.1.4'
Cl Cl 0.1484 0.1585 'International Tables Vol C Tables 4.2.6.8 and 6.1.1.4'
O O 0.0106 0.0060 'International Tables Vol C Tables 4.2.6.8 and 6.1.1.4'

loop_
_geom_angle_atom_site_label_1
_geom_angle_atom_site_label_2
_geom_angle_atom_site_label_3
_geom_angle
_geom_angle_site_symmetry_1
_geom_angle_site_symmetry_3
C4 Cl1 C2 39.51(17) 2_666 .
C5 Cl2 C2 40.82(17) 2_666 .
C5 Cl2 H5AB 16.6(2) 2_666 2_666
C2 Cl2 H5AB 24.2(4) . 2_666
C6 O1 H1 111.6 . .
C2 C1 C2 99.9(2) 2_666 .
C2 C1 C6 129.43(19) 2_666 .
C2 C1 C6 130.69(19) . .
C2 C1 C4 87.82(19) 2_666 2_666
C2 C1 C4 44.08(19) . 2_666
C6 C1 C4 126.11(17) . 2_666
C2 C1 C4 43.96(19) 2_666 .
C2 C1 C4 87.34(19) . .
C6 C1 C4 126.41(17) . .
C4 C1 C4 107.48(17) 2_666 .
C2 C1 C5 87.76(19) 2_666 2_666
C2 C1 C5 44.89(19) . 2_666
C6 C1 C5 126.07(17) . 2_666
C4 C1 C5 85.91(19) 2_666 2_666
C4 C1 C5 52.05(19) . 2_666
C2 C1 C5 44.72(18) 2_666 .
C2 C1 C5 87.19(19) . .
C6 C1 C5 125.60(17) . .
C4 C1 C5 51.99(19) 2_666 .
C4 C1 C5 85.24(18) . .
C5 C1 C5 108.33(16) 2_666 .
C2 C1 C1 50.04(14) 2_666 2_666
C2 C1 C1 49.84(15) . 2_666
C6 C1 C1 179.4(2) . 2_666
C4 C1 C1 53.95(13) 2_666 2_666
C4 C1 C1 53.53(13) . 2_666
C5 C1 C1 54.45(13) 2_666 2_666
C5 C1 C1 53.88(13) . 2_666
C4 C2 C5 137.9(4) 2_666 2_666
C4 C2 C1 74.3(2) 2_666 2_666
C5 C2 C1 74.5(2) 2_666 2_666
C4 C2 C1 73.6(2) 2_666 .
C5 C2 C1 73.7(2) 2_666 .
C1 C2 C1 80.1(2) 2_666 .
C4 C2 Cl2 162.8(3) 2_666 .
C5 C2 Cl2 59.3(2) 2_666 .
C1 C2 Cl2 118.7(2) 2_666 .
C1 C2 Cl2 118.0(2) . .
C4 C2 Cl1 61.4(2) 2_666 .
C5 C2 Cl1 160.7(3) 2_666 .
C1 C2 Cl1 119.7(2) 2_666 .
C1 C2 Cl1 119.5(2) . .
Cl2 C2 Cl1 101.48(18) . .
C4 C2 H5AB 174.1(4) 2_666 2_666
C5 C2 H5AB 47.84(18) 2_666 2_666
C1 C2 H5AB 110.7(3) 2_666 2_666
C1 C2 H5AB 109.9(3) . 2_666
Cl2 C2 H5AB 11.42(18) . 2_666
Cl1 C2 H5AB 112.9(3) . 2_666
C2 C4 C5 112.3(3) 2_666 2_666
C2 C4 C1 62.3(2) 2_666 2_666
C5 C4 C1 65.0(2) 2_666 2_666
C2 C4 Cl1 79.1(3) 2_666 2_666
C5 C4 Cl1 168.5(3) 2_666 2_666
C1 C4 Cl1 124.1(2) 2_666 2_666
C2 C4 C1 61.8(2) 2_666 .
C5 C4 C1 64.2(2) 2_666 .
C1 C4 C1 72.52(17) 2_666 .
Cl1 C4 C1 123.4(2) 2_666 .
C2 C4 H4 170.3 2_666 .
C5 C4 H4 58.1 2_666 .
C1 C4 H4 110.0 2_666 .
Cl1 C4 H4 110.5 2_666 .
C1 C4 H4 111.2 . .
C2 C5 C4 109.8(3) 2_666 2_666
C2 C5 Cl2 79.9(3) 2_666 2_666
C4 C5 Cl2 170.2(3) 2_666 2_666
C2 C5 C1 61.4(2) 2_666 2_666
C4 C5 C1 63.7(2) 2_666 2_666
Cl2 C5 C1 123.9(2) 2_666 2_666
C2 C5 C1 60.7(2) 2_666 .
C4 C5 C1 63.04(19) 2_666 .
Cl2 C5 C1 123.6(2) 2_666 .
C1 C5 C1 71.67(16) 2_666 .
C2 C5 H5A 176.7 2_666 .
C4 C5 H5A 67.1 2_666 .
Cl2 C5 H5A 103.2 2_666 .
C1 C5 H5A 117.1 2_666 .
C1 C5 H5A 116.1 . .
C2 C5 H5AB 69.9 2_666 .
C4 C5 H5AB 179.2 2_666 .
Cl2 C5 H5AB 10.1 2_666 .
C1 C5 H5AB 116.5 2_666 .
C1 C5 H5AB 116.2 . .
H5A C5 H5AB 113.2 . .
O2 C6 O1 125.71(14) . .
O2 C6 C1 121.24(14) . .
O1 C6 C1 113.06(13) . .

loop_
_geom_bond_atom_site_label_1
_geom_bond_atom_site_label_2
_geom_bond_distance
_geom_bond_site_symmetry_2
Cl1 C4 1.594(4) 2_666
Cl1 C2 1.784(3) .
Cl2 C5 1.555(4) 2_666
Cl2 C2 1.781(3) .
Cl2 H5AB 0.605(3) 2_666
O1 C6 1.295(2) .
O1 H1 0.9223 .
O2 C6 1.213(2) .
C1 C2 1.466(4) 2_666
C1 C2 1.471(3) .
C1 C6 1.4960(19) .
C1 C4 1.594(3) 2_666
C1 C4 1.602(4) .
C1 C5 1.609(3) 2_666
C1 C5 1.620(3) .
C1 C1 1.890(3) 2_666
C2 C4 1.156(5) 2_666
C2 C5 1.183(5) 2_666
C2 H5AB 1.254(5) 2_666
C4 C5 1.409(5) 2_666
C4 H4 1.0000 .
C5 H5A 0.9900 .
C5 H5AB 0.9900 .

loop_
_geom_hbond_atom_site_label_D
_geom_hbond_atom_site_label_H
_geom_hbond_atom_site_label_A
_geom_hbond_distance_DH
_geom_hbond_distance_HA
_geom_hbond_distance_DA
_geom_hbond_angle_DHA
_geom_hbond_site_symmetry_A
_geom_hbond_publ_flag
O1 H1 O2 0.92 1.75 2.6640(17) 173.2 2_677 yes
